data_7703982
loop_
_publ_author_name
'Shao, Jingjing'
'Zhou, Hairong'
'Wang, Yaorong'
'Luo, Yunjie'
'Yao, Yingming'

_publ_section_title
;
 Lanthanum complexes stabilized by a pentadentate Schiff-base ligand:
 synthesis, characterization, and reactivity in statistical
 copolymerization of \e-caprolactone and l-lactide.
;
_journal_issue 18
_journal_name_full 'Dalton transactions (Cambridge, England : 2003)'
_journal_page_first 5842
_journal_page_last 5850
_journal_paper_doi 10.1039/d0dt00179a
_journal_volume 49
_journal_year 2020
_chemical_formula_moiety 'C42 H68 La N3 O4'
_chemical_formula_sum 'C42 H68 La N3 O4'
_chemical_formula_weight 817.90
_space_group_crystal_system triclinic
_space_group_IT_number 2
_space_group_name_Hall '-P 1'
_space_group_name_H-M_alt 'P -1'
_atom_sites_solution_hydrogens mixed
_audit_block_doi 10.5517/ccdc.csd.cc24d3b0
_audit_creation_date 2019-12-09
_audit_creation_method
;
Olex2 1.3-alpha
(compiled Nov 21 2019 18:26:39 for OlexSys, GUI svn.r6003)
;
_audit_update_record
;
2020-01-15 deposited with the CCDC.	2020-04-06 downloaded from the CCDC.
;
_cell_angle_alpha 101.370(3)
_cell_angle_beta 105.032(4)
_cell_angle_gamma 92.632(3)
_cell_formula_units_Z 2
_cell_length_a 10.3685(4)
_cell_length_b 13.2339(5)
_cell_length_c 18.9841(8)
_cell_measurement_reflns_used 7220
_cell_measurement_temperature 223.15
_cell_measurement_theta_max 28.4130
_cell_measurement_theta_min 3.7720
_cell_volume 2453.41(18)
_computing_molecular_graphics 'Olex2 1.3-alpha (Dolomanov et al., 2009)'
_computing_publication_material 'Olex2 1.3-alpha (Dolomanov et al., 2009)'
_computing_structure_refinement 'SHELXL 2018/3 (Sheldrick, 2015)'
_diffrn_ambient_temperature 223.15
_diffrn_measured_fraction_theta_full 0.993
_diffrn_measured_fraction_theta_max 0.994
_diffrn_measurement_device_type 'Xcalibur, Atlas, Gemini'
_diffrn_radiation_type MoK\a
_diffrn_radiation_wavelength 0.71073
_diffrn_reflns_av_R_equivalents 0.0346
_diffrn_reflns_av_unetI/netI 0.0529
_diffrn_reflns_Laue_measured_fraction_full 0.993
_diffrn_reflns_Laue_measured_fraction_max 0.994
_diffrn_reflns_limit_h_max 12
_diffrn_reflns_limit_h_min -12
_diffrn_reflns_limit_k_max 16
_diffrn_reflns_limit_k_min -16
_diffrn_reflns_limit_l_max 23
_diffrn_reflns_limit_l_min -23
_diffrn_reflns_number 22665
_diffrn_reflns_point_group_measured_fraction_full 0.993
_diffrn_reflns_point_group_measured_fraction_max 0.994
_diffrn_reflns_theta_full 25.242
_diffrn_reflns_theta_max 26.372
_diffrn_reflns_theta_min 3.157
_exptl_absorpt_coefficient_mu 0.906
_exptl_absorpt_correction_T_max 1.00000
_exptl_absorpt_correction_T_min 0.76643
_exptl_absorpt_correction_type multi-scan
_exptl_crystal_colour yellow
_exptl_crystal_density_diffrn 1.107
_exptl_crystal_density_method 'not measured'
_exptl_crystal_description cube
_exptl_crystal_F_000 860
_exptl_crystal_size_max 0.75
_exptl_crystal_size_mid 0.4
_exptl_crystal_size_min 0.3
_refine_diff_density_max 1.630
_refine_diff_density_min -0.772
_refine_diff_density_rms 0.081
_refine_ls_extinction_method none
_refine_ls_goodness_of_fit_ref 1.055
_refine_ls_hydrogen_treatment mixed
_refine_ls_matrix_type full
_refine_ls_number_parameters 457
_refine_ls_number_reflns 9959
_refine_ls_number_restraints 49
_refine_ls_restrained_S_all 1.071
_refine_ls_R_factor_all 0.0532
_refine_ls_R_factor_gt 0.0420
_refine_ls_shift/su_max 0.002
_refine_ls_shift/su_mean 0.000
_refine_ls_structure_factor_coef Fsqd
_refine_ls_weighting_details 'w=1/[\s^2^(Fo^2^)+(0.0458P)^2^+1.9956P] where P=(Fo^2^+2Fc^2^)/3'
_refine_ls_weighting_scheme calc
_refine_ls_wR_factor_gt 0.0980
_refine_ls_wR_factor_ref 0.1058
_reflns_Friedel_coverage 0.000
_reflns_number_gt 8547
_reflns_number_total 9959
_reflns_threshold_expression 'I > 2\s(I)'
_cod_data_source_file d0dt00179a2.cif
_cod_data_source_block g130524b_sq
_cod_depositor_comments 'Adding full bibliography for 7703981--7703985.cif.'
_cod_original_cell_volume 2453.43(18)
_cod_database_code 7703982
_shelx_shelxl_version_number 2018/3
_shelx_space_group_comment
;
The symmetry employed for this shelxl refinement is uniquely defined
by the following loop, which should always be used as a source of
symmetry information in preference to the above space-group names.
They are only intended as comments.
;
_olex2_refinement_description
;
1. Fixed Uiso
 At 1.2 times of:
  All C(H) groups, All C(H,H) groups, All N(H) groups
 At 1.5 times of:
  All C(H,H,H) groups
2. Restrained distances
 H2-N2
 0.9 with sigma of 0.02
 C16-C17 \\sim C16-C18 \\sim C16-C19 \\sim C16-C17A \\sim C16-C18A \\sim
C16-C19A
 with sigma of 0.02
 C35-C36 \\sim C35-C37 \\sim C35-C38 \\sim C35-C36A \\sim C35-C37A \\sim
C35-C38A
 with sigma of 0.02
3. Rigid bond restraints
 C35, C36, C37, C38
 with sigma for 1-2 distances of 0.01 and sigma for 1-3 distances of 0.01
4. Uiso/Uaniso restraints and constraints
Uanis(C4) \\sim Ueq, Uanis(C3) \\sim Ueq: with sigma of 0.005 and sigma for
terminal atoms of 0.01
Uanis(C17) = Uanis(C18) = Uanis(C19) = Uanis(C17A) = Uanis(C18A) = Uanis(C19A)
Uanis(C36) = Uanis(C37) = Uanis(C38) = Uanis(C36A) = Uanis(C37A) = Uanis(C38A)
5. Others
 Fixed Sof: C17(0.5) H17A(0.5) H17B(0.5) H17C(0.5) C18(0.5) H18A(0.5)
 H18B(0.5) H18C(0.5) C19(0.5) H19A(0.5) H19B(0.5) H19C(0.5) C17A(0.5) H17D(0.5)
 H17E(0.5) H17F(0.5) C18A(0.5) H18D(0.5) H18E(0.5) H18F(0.5) C19A(0.5)
 H19D(0.5) H19E(0.5) H19F(0.5) C36(0.5) H36A(0.5) H36B(0.5) H36C(0.5) C37(0.5)
 H37A(0.5) H37B(0.5) H37C(0.5) C38(0.5) H38A(0.5) H38B(0.5) H38C(0.5) C36A(0.5)
 H36D(0.5) H36E(0.5) H36F(0.5) C37A(0.5) H37D(0.5) H37E(0.5) H37F(0.5)
 C38A(0.5) H38D(0.5) H38E(0.5) H38F(0.5)
6.a Secondary CH2 refined with riding coordinates:
 C1(H1A,H1B), C2(H2A,H2B), C3(H3A,H3B), C4(H4A,H4B), C39(H39A,H39B), C40(H40A,
 H40B), C41(H41A,H41B), C42(H42A,H42B)
6.b Me refined with riding coordinates:
 C17(H17A,H17B,H17C), C18(H18A,H18B,H18C), C19(H19A,H19B,H19C), C17A(H17D,H17E,
 H17F), C18A(H18D,H18E,H18F), C19A(H19D,H19E,H19F), C36(H36A,H36B,H36C),
 C37(H37A,H37B,H37C), C38(H38A,H38B,H38C), C36A(H36D,H36E,H36F), C37A(H37D,H37E,
 H37F), C38A(H38D,H38E,H38F)
6.c Aromatic/amide H refined with riding coordinates:
 C7(H7), C9(H9), C11(H11), C22(H22), C24(H24), C26(H26)
6.d Idealised Me refined as rotating group:
 C13(H13A,H13B,H13C), C14(H14A,H14B,H14C), C15(H15A,H15B,H15C), C28(H28A,H28B,
 H28C), C29(H29A,H29B,H29C), C30(H30A,H30B,H30C), C32(H32A,H32B,H32C), C33(H33A,
 H33B,H33C), C34(H34A,H34B,H34C)
;
_olex2_submission_special_instructions 'No special instructions were received'

loop_
_space_group_symop_operation_xyz
'x, y, z'
'-x, -y, -z'

loop_
_atom_site_label
_atom_site_type_symbol
_atom_site_fract_x
_atom_site_fract_y
_atom_site_fract_z
_atom_site_U_iso_or_equiv
_atom_site_adp_type
_atom_site_occupancy
_atom_site_site_symmetry_order
_atom_site_calc_flag
_atom_site_refinement_flags_posn
_atom_site_refinement_flags_adp
_atom_site_refinement_flags_occupancy
_atom_site_disorder_assembly
_atom_site_disorder_group
La1 La 0.51963(2) 0.87691(2) 0.63878(2) 0.03063(8) Uani 1 1 d . . . . .
N1 N 0.5812(3) 0.8881(2) 0.50727(16) 0.0334(6) Uani 1 1 d . . . . .
N2 N 0.7384(3) 1.0090(2) 0.64816(18) 0.0400(7) Uani 1 1 d D . . . .
H2 H 0.705(4) 1.063(2) 0.632(2) 0.048 Uiso 1 1 d D U . . .
N3 N 0.7002(4) 0.9342(3) 0.7728(2) 0.0816(14) Uani 1 1 d . . . . .
O1 O 0.3496(2) 0.79412(17) 0.53115(13) 0.0342(5) Uani 1 1 d . . . . .
O2 O 0.4942(2) 0.76682(19) 0.71819(14) 0.0427(6) Uani 1 1 d . . . . .
O3 O 0.4070(3) 1.0041(2) 0.67640(15) 0.0485(7) Uani 1 1 d . . . . .
O4 O 0.6777(3) 0.7297(2) 0.60925(19) 0.0614(8) Uani 1 1 d . . . . .
C1 C 0.7042(3) 0.9545(3) 0.5144(2) 0.0413(8) Uani 1 1 d . . . . .
H1A H 0.680308 1.022933 0.506390 0.050 Uiso 1 1 calc R U . . .
H1B H 0.746395 0.924005 0.475655 0.050 Uiso 1 1 calc R U . . .
C2 C 0.8020(4) 0.9663(3) 0.5895(2) 0.0426(9) Uani 1 1 d . . . . .
H2A H 0.831733 0.898775 0.596189 0.051 Uiso 1 1 calc R U . . .
H2B H 0.880893 1.012790 0.593055 0.051 Uiso 1 1 calc R U . . .
C3 C 0.8375(5) 1.0297(4) 0.7226(3) 0.0694(13) Uani 1 1 d . U . . .
H3A H 0.896674 0.974070 0.724269 0.083 Uiso 1 1 calc R U . . .
H3B H 0.893054 1.094727 0.729423 0.083 Uiso 1 1 calc R U . . .
C4 C 0.7767(6) 1.0370(4) 0.7829(3) 0.0818(15) Uani 1 1 d . U . . .
H4A H 0.716057 1.091667 0.781887 0.098 Uiso 1 1 calc R U . . .
H4B H 0.845693 1.053297 0.830957 0.098 Uiso 1 1 calc R U . . .
C5 C 0.3091(3) 0.7603(2) 0.45888(18) 0.0292(7) Uani 1 1 d . . . . .
C6 C 0.1748(3) 0.7128(2) 0.42185(19) 0.0320(7) Uani 1 1 d . . . . .
C7 C 0.1420(4) 0.6718(3) 0.3460(2) 0.0375(8) Uani 1 1 d . . . . .
H7 H 0.054377 0.639828 0.322540 0.045 Uiso 1 1 calc R U . . .
C8 C 0.2304(4) 0.6747(3) 0.3014(2) 0.0400(8) Uani 1 1 d . . . . .
C9 C 0.3554(4) 0.7269(3) 0.3367(2) 0.0394(8) Uani 1 1 d . . . . .
H9 H 0.416216 0.732868 0.308224 0.047 Uiso 1 1 calc R U . . .
C10 C 0.3959(3) 0.7717(2) 0.41338(19) 0.0318(7) Uani 1 1 d . . . . .
C11 C 0.5251(3) 0.8346(3) 0.4416(2) 0.0361(8) Uani 1 1 d . . . . .
H11 H 0.574170 0.836003 0.406420 0.043 Uiso 1 1 calc R U . . .
C12 C 0.0718(3) 0.7092(3) 0.4669(2) 0.0375(8) Uani 1 1 d . . . . .
C13 C 0.0549(4) 0.8199(3) 0.5040(3) 0.0525(10) Uani 1 1 d . . . . .
H13A H 0.141311 0.854049 0.535360 0.079 Uiso 1 1 calc R U . . .
H13B H -0.006929 0.817587 0.534374 0.079 Uiso 1 1 calc R U . . .
H13C H 0.019682 0.858156 0.465770 0.079 Uiso 1 1 calc R U . . .
C14 C 0.1182(4) 0.6464(3) 0.5271(2) 0.0518(10) Uani 1 1 d . . . . .
H14A H 0.122204 0.575054 0.503361 0.078 Uiso 1 1 calc R U . . .
H14B H 0.055202 0.648578 0.557115 0.078 Uiso 1 1 calc R U . . .
H14C H 0.206494 0.675732 0.558771 0.078 Uiso 1 1 calc R U . . .
C15 C -0.0661(4) 0.6587(4) 0.4182(3) 0.0593(11) Uani 1 1 d . . . . .
H15A H -0.099648 0.697561 0.380076 0.089 Uiso 1 1 calc R U . . .
H15B H -0.127632 0.658513 0.448929 0.089 Uiso 1 1 calc R U . . .
H15C H -0.058725 0.588054 0.394570 0.089 Uiso 1 1 calc R U . . .
C16 C 0.1870(4) 0.6224(3) 0.2175(2) 0.0520(10) Uani 1 1 d D . . . .
C17 C 0.1419(13) 0.5074(7) 0.2068(7) 0.0775(15) Uani 0.5 1 d D . P A 1
H17A H 0.072153 0.500063 0.231479 0.116 Uiso 0.5 1 calc R U P A 1
H17B H 0.107265 0.476962 0.153844 0.116 Uiso 0.5 1 calc R U P A 1
H17C H 0.217783 0.472386 0.228170 0.116 Uiso 0.5 1 calc R U P A 1
C18 C 0.0707(13) 0.6803(8) 0.1800(8) 0.0775(15) Uani 0.5 1 d D . P A 1
H18A H 0.101976 0.752831 0.187626 0.116 Uiso 0.5 1 calc R U P A 1
H18B H 0.040448 0.650000 0.126865 0.116 Uiso 0.5 1 calc R U P A 1
H18C H -0.003135 0.674136 0.202006 0.116 Uiso 0.5 1 calc R U P A 1
C19 C 0.2978(15) 0.6340(9) 0.1782(9) 0.0775(15) Uani 0.5 1 d D . P A 1
H19A H 0.326488 0.706874 0.185013 0.116 Uiso 0.5 1 calc R U P A 1
H19B H 0.373605 0.598871 0.199648 0.116 Uiso 0.5 1 calc R U P A 1
H19C H 0.263087 0.603447 0.125323 0.116 Uiso 0.5 1 calc R U P A 1
C17A C 0.2005(13) 0.5072(7) 0.2090(7) 0.0775(15) Uani 0.5 1 d D . P A 2
H17D H 0.289959 0.496936 0.236705 0.116 Uiso 0.5 1 calc R U P A 2
H17E H 0.134544 0.475656 0.228333 0.116 Uiso 0.5 1 calc R U P A 2
H17F H 0.185770 0.475302 0.156607 0.116 Uiso 0.5 1 calc R U P A 2
C18A C 0.0524(12) 0.6495(8) 0.1771(8) 0.0775(15) Uani 0.5 1 d D . P A 2
H18D H 0.052809 0.724273 0.185566 0.116 Uiso 0.5 1 calc R U P A 2
H18E H 0.034396 0.620725 0.124000 0.116 Uiso 0.5 1 calc R U P A 2
H18F H -0.016829 0.621080 0.195725 0.116 Uiso 0.5 1 calc R U P A 2
C19A C 0.2870(16) 0.6617(9) 0.1779(9) 0.0775(15) Uani 0.5 1 d D . P A 2
H19D H 0.376758 0.646662 0.201273 0.116 Uiso 0.5 1 calc R U P A 2
H19E H 0.260676 0.627090 0.125556 0.116 Uiso 0.5 1 calc R U P A 2
H19F H 0.285761 0.735902 0.182254 0.116 Uiso 0.5 1 calc R U P A 2
C20 C 0.5361(3) 0.7445(3) 0.7841(2) 0.0381(8) Uani 1 1 d . . . . .
C21 C 0.4755(3) 0.6569(3) 0.8030(2) 0.0371(8) Uani 1 1 d . . . . .
C22 C 0.5250(4) 0.6410(3) 0.8747(2) 0.0399(8) Uani 1 1 d . . . . .
H22 H 0.485194 0.583548 0.886482 0.048 Uiso 1 1 calc R U . . .
C23 C 0.6295(4) 0.7033(3) 0.9312(2) 0.0396(8) Uani 1 1 d . . . . .
C24 C 0.6880(4) 0.7844(3) 0.9116(2) 0.0465(9) Uani 1 1 d . . . . .
H24 H 0.760071 0.827012 0.947239 0.056 Uiso 1 1 calc R U . . .
C25 C 0.6445(4) 0.8065(3) 0.8403(2) 0.0469(9) Uani 1 1 d . . . . .
C26 C 0.7163(5) 0.8964(4) 0.8302(3) 0.0719(15) Uani 1 1 d . . . . .
H26 H 0.784413 0.931710 0.872256 0.086 Uiso 1 1 calc R U . . .
C27 C 0.3580(4) 0.5868(3) 0.7461(2) 0.0441(9) Uani 1 1 d . . . . .
C28 C 0.3973(5) 0.5394(3) 0.6756(2) 0.0563(11) Uani 1 1 d . . . . .
H28A H 0.426383 0.594304 0.654326 0.084 Uiso 1 1 calc R U . . .
H28B H 0.320591 0.497000 0.639623 0.084 Uiso 1 1 calc R U . . .
H28C H 0.470024 0.496830 0.688100 0.084 Uiso 1 1 calc R U . . .
C29 C 0.2381(4) 0.6505(4) 0.7263(3) 0.0585(11) Uani 1 1 d . . . . .
H29A H 0.210519 0.677314 0.770888 0.088 Uiso 1 1 calc R U . . .
H29B H 0.163966 0.606498 0.689290 0.088 Uiso 1 1 calc R U . . .
H29C H 0.264441 0.707656 0.706251 0.088 Uiso 1 1 calc R U . . .
C30 C 0.3108(5) 0.4974(4) 0.7775(3) 0.0696(14) Uani 1 1 d . . . . .
H30A H 0.384689 0.456494 0.791752 0.104 Uiso 1 1 calc R U . . .
H30B H 0.237415 0.453795 0.739646 0.104 Uiso 1 1 calc R U . . .
H30C H 0.280533 0.525475 0.820976 0.104 Uiso 1 1 calc R U . . .
C31 C 0.6738(4) 0.6785(3) 1.0091(2) 0.0462(9) Uani 1 1 d . . . . .
C32 C 0.5520(5) 0.6715(4) 1.0403(3) 0.0692(13) Uani 1 1 d . . . . .
H32A H 0.484500 0.618134 1.006665 0.104 Uiso 1 1 calc R U . . .
H32B H 0.514779 0.737582 1.044982 0.104 Uiso 1 1 calc R U . . .
H32C H 0.579785 0.654235 1.089009 0.104 Uiso 1 1 calc R U . . .
C33 C 0.7338(6) 0.5739(3) 1.0034(3) 0.0699(14) Uani 1 1 d . . . . .
H33A H 0.757064 0.556396 1.052090 0.105 Uiso 1 1 calc R U . . .
H33B H 0.813774 0.578970 0.986259 0.105 Uiso 1 1 calc R U . . .
H33C H 0.668412 0.520448 0.968204 0.105 Uiso 1 1 calc R U . . .
C34 C 0.7787(4) 0.7621(3) 1.0638(2) 0.0545(10) Uani 1 1 d . . . . .
H34A H 0.740307 0.827684 1.069774 0.082 Uiso 1 1 calc R U . . .
H34B H 0.855971 0.768896 1.044567 0.082 Uiso 1 1 calc R U . . .
H34C H 0.806498 0.742832 1.111817 0.082 Uiso 1 1 calc R U . . .
C35 C 0.3334(4) 1.0464(3) 0.7266(2) 0.0474(9) Uani 1 1 d D U . . .
C36 C 0.2029(11) 0.9796(10) 0.7099(8) 0.0995(17) Uani 0.5 1 d D U P B 1
H36A H 0.152541 1.008548 0.744186 0.149 Uiso 0.5 1 calc R U P B 1
H36B H 0.150931 0.977317 0.658985 0.149 Uiso 0.5 1 calc R U P B 1
H36C H 0.221309 0.910065 0.715583 0.149 Uiso 0.5 1 calc R U P B 1
C37 C 0.3226(15) 1.1624(8) 0.7277(8) 0.0995(17) Uani 0.5 1 d D U P B 1
H37A H 0.272054 1.190274 0.762245 0.149 Uiso 0.5 1 calc R U P B 1
H37B H 0.411821 1.199254 0.743505 0.149 Uiso 0.5 1 calc R U P B 1
H37C H 0.276965 1.170807 0.677978 0.149 Uiso 0.5 1 calc R U P B 1
C38 C 0.4147(12) 1.0419(11) 0.8074(6) 0.0995(17) Uani 0.5 1 d D U P B 1
H38A H 0.365697 1.070629 0.842540 0.149 Uiso 0.5 1 calc R U P B 1
H38B H 0.427487 0.970451 0.810049 0.149 Uiso 0.5 1 calc R U P B 1
H38C H 0.501460 1.081822 0.819864 0.149 Uiso 0.5 1 calc R U P B 1
C36A C 0.2573(14) 0.9586(9) 0.7473(8) 0.0995(17) Uani 0.5 1 d D . P B 2
H36D H 0.207312 0.988237 0.781597 0.149 Uiso 0.5 1 calc R U P B 2
H36E H 0.195687 0.916624 0.702355 0.149 Uiso 0.5 1 calc R U P B 2
H36F H 0.321042 0.915593 0.770762 0.149 Uiso 0.5 1 calc R U P B 2
C37A C 0.2221(12) 1.1046(11) 0.6836(7) 0.0995(17) Uani 0.5 1 d D . P B 2
H37D H 0.169732 1.134648 0.716516 0.149 Uiso 0.5 1 calc R U P B 2
H37E H 0.263556 1.159202 0.666838 0.149 Uiso 0.5 1 calc R U P B 2
H37F H 0.163889 1.056237 0.640766 0.149 Uiso 0.5 1 calc R U P B 2
C38A C 0.4267(12) 1.1193(10) 0.7915(7) 0.0995(17) Uani 0.5 1 d D . P B 2
H38D H 0.377556 1.148831 0.826371 0.149 Uiso 0.5 1 calc R U P B 2
H38E H 0.497181 1.082234 0.816272 0.149 Uiso 0.5 1 calc R U P B 2
H38F H 0.466149 1.174297 0.774288 0.149 Uiso 0.5 1 calc R U P B 2
C39 C 0.7790(6) 0.6921(4) 0.6622(4) 0.0835(17) Uani 1 1 d . . . . .
H39A H 0.746240 0.681145 0.704359 0.100 Uiso 1 1 calc R U . . .
H39B H 0.859946 0.741416 0.681192 0.100 Uiso 1 1 calc R U . . .
C40 C 0.8080(6) 0.5907(4) 0.6192(4) 0.0849(18) Uani 1 1 d . . . . .
H40A H 0.876014 0.602165 0.593348 0.102 Uiso 1 1 calc R U . . .
H40B H 0.839060 0.543601 0.652481 0.102 Uiso 1 1 calc R U . . .
C41 C 0.6769(6) 0.5488(4) 0.5651(4) 0.0886(19) Uani 1 1 d . . . . .
H41A H 0.618418 0.514308 0.588256 0.106 Uiso 1 1 calc R U . . .
H41B H 0.687994 0.500140 0.521469 0.106 Uiso 1 1 calc R U . . .
C42 C 0.6227(6) 0.6468(4) 0.5444(3) 0.0797(16) Uani 1 1 d . . . . .
H42A H 0.650670 0.660847 0.501501 0.096 Uiso 1 1 calc R U . . .
H42B H 0.524430 0.639649 0.531562 0.096 Uiso 1 1 calc R U . . .

loop_
_atom_site_aniso_label
_atom_site_aniso_U_11
_atom_site_aniso_U_22
_atom_site_aniso_U_33
_atom_site_aniso_U_23
_atom_site_aniso_U_13
_atom_site_aniso_U_12
La1 0.02834(11) 0.03810(12) 0.02529(12) 0.00985(8) 0.00540(8) 0.00000(8)
N1 0.0286(14) 0.0412(15) 0.0332(17) 0.0107(13) 0.0113(12) 0.0039(12)
N2 0.0427(17) 0.0412(16) 0.0374(18) 0.0127(14) 0.0111(14) -0.0033(13)
N3 0.086(3) 0.087(3) 0.050(3) 0.036(2) -0.023(2) -0.057(2)
O1 0.0296(12) 0.0460(13) 0.0256(13) 0.0053(10) 0.0076(10) 0.0003(10)
O2 0.0415(14) 0.0532(14) 0.0284(14) 0.0163(11) -0.0017(11) -0.0126(11)
O3 0.0514(16) 0.0568(16) 0.0408(16) 0.0043(12) 0.0227(13) 0.0107(13)
O4 0.0678(19) 0.0581(17) 0.070(2) 0.0319(16) 0.0221(17) 0.0273(15)
C1 0.0334(18) 0.054(2) 0.040(2) 0.0122(17) 0.0149(16) -0.0015(16)
C2 0.0327(19) 0.050(2) 0.048(2) 0.0150(18) 0.0135(17) 0.0000(16)
C3 0.065(3) 0.079(3) 0.054(3) 0.008(2) 0.010(2) -0.030(2)
C4 0.087(3) 0.081(3) 0.067(3) 0.019(2) 0.007(3) -0.026(2)
C5 0.0341(17) 0.0290(15) 0.0240(17) 0.0064(13) 0.0059(14) 0.0055(13)
C6 0.0347(17) 0.0291(16) 0.0313(19) 0.0080(14) 0.0061(14) 0.0055(13)
C7 0.0390(19) 0.0358(17) 0.030(2) 0.0053(14) -0.0017(15) 0.0009(14)
C8 0.052(2) 0.0388(18) 0.0255(19) 0.0043(15) 0.0045(16) 0.0102(16)
C9 0.047(2) 0.0451(19) 0.029(2) 0.0081(15) 0.0146(16) 0.0111(16)
C10 0.0347(17) 0.0359(17) 0.0253(18) 0.0073(14) 0.0077(14) 0.0085(14)
C11 0.0336(18) 0.048(2) 0.031(2) 0.0120(16) 0.0136(15) 0.0095(15)
C12 0.0290(17) 0.0435(19) 0.036(2) 0.0048(15) 0.0055(15) -0.0052(14)
C13 0.039(2) 0.058(2) 0.063(3) 0.005(2) 0.023(2) 0.0065(18)
C14 0.044(2) 0.066(3) 0.048(3) 0.021(2) 0.0138(19) -0.0048(19)
C15 0.036(2) 0.078(3) 0.053(3) 0.005(2) 0.0043(19) -0.013(2)
C16 0.064(3) 0.055(2) 0.030(2) 0.0000(18) 0.0078(19) 0.006(2)
C17 0.113(4) 0.064(3) 0.0387(18) -0.005(2) 0.006(2) -0.006(3)
C18 0.113(4) 0.064(3) 0.0387(18) -0.005(2) 0.006(2) -0.006(3)
C19 0.113(4) 0.064(3) 0.0387(18) -0.005(2) 0.006(2) -0.006(3)
C17A 0.113(4) 0.064(3) 0.0387(18) -0.005(2) 0.006(2) -0.006(3)
C18A 0.113(4) 0.064(3) 0.0387(18) -0.005(2) 0.006(2) -0.006(3)
C19A 0.113(4) 0.064(3) 0.0387(18) -0.005(2) 0.006(2) -0.006(3)
C20 0.0371(19) 0.0468(19) 0.0289(19) 0.0133(15) 0.0042(15) -0.0060(15)
C21 0.0365(18) 0.0453(19) 0.0278(19) 0.0107(15) 0.0055(15) -0.0056(15)
C22 0.0428(19) 0.0398(18) 0.035(2) 0.0095(15) 0.0089(16) -0.0071(15)
C23 0.045(2) 0.0429(19) 0.028(2) 0.0116(15) 0.0035(16) -0.0037(16)
C24 0.050(2) 0.052(2) 0.029(2) 0.0100(16) -0.0026(17) -0.0146(17)
C25 0.049(2) 0.054(2) 0.030(2) 0.0164(17) -0.0029(17) -0.0144(18)
C26 0.069(3) 0.086(3) 0.043(3) 0.034(2) -0.021(2) -0.044(3)
C27 0.043(2) 0.055(2) 0.030(2) 0.0171(17) 0.0005(16) -0.0145(17)
C28 0.062(3) 0.061(2) 0.036(2) 0.0048(19) 0.001(2) -0.013(2)
C29 0.042(2) 0.084(3) 0.045(3) 0.019(2) 0.0033(19) -0.013(2)
C30 0.075(3) 0.071(3) 0.047(3) 0.022(2) -0.009(2) -0.041(2)
C31 0.056(2) 0.053(2) 0.029(2) 0.0134(17) 0.0064(17) -0.0018(18)
C32 0.075(3) 0.098(4) 0.037(3) 0.021(2) 0.016(2) -0.007(3)
C33 0.101(4) 0.059(3) 0.042(3) 0.016(2) 0.003(3) 0.013(3)
C34 0.066(3) 0.065(3) 0.026(2) 0.0107(18) 0.0016(19) 0.002(2)
C35 0.052(2) 0.055(2) 0.043(2) 0.0016(18) 0.0331(19) 0.0094(18)
C36 0.110(4) 0.117(4) 0.092(4) 0.013(3) 0.066(3) 0.033(3)
C37 0.110(4) 0.117(4) 0.092(4) 0.013(3) 0.066(3) 0.033(3)
C38 0.110(4) 0.117(4) 0.092(4) 0.013(3) 0.066(3) 0.033(3)
C36A 0.110(4) 0.117(4) 0.092(4) 0.013(3) 0.066(3) 0.033(3)
C37A 0.110(4) 0.117(4) 0.092(4) 0.013(3) 0.066(3) 0.033(3)
C38A 0.110(4) 0.117(4) 0.092(4) 0.013(3) 0.066(3) 0.033(3)
C39 0.082(4) 0.077(3) 0.097(5) 0.045(3) 0.010(3) 0.033(3)
C40 0.086(4) 0.084(4) 0.115(5) 0.056(4) 0.049(4) 0.045(3)
C41 0.081(4) 0.068(3) 0.129(6) 0.025(3) 0.044(4) 0.028(3)
C42 0.087(4) 0.074(3) 0.081(4) 0.016(3) 0.024(3) 0.040(3)

loop_
_atom_type_symbol
_atom_type_description
_atom_type_scat_dispersion_real
_atom_type_scat_dispersion_imag
_atom_type_scat_source
C C 0.0033 0.0016 'International Tables Vol C Tables 4.2.6.8 and 6.1.1.4'
H H 0.0000 0.0000 'International Tables Vol C Tables 4.2.6.8 and 6.1.1.4'
La La -0.2871 2.4523 'International Tables Vol C Tables 4.2.6.8 and 6.1.1.4'
N N 0.0061 0.0033 'International Tables Vol C Tables 4.2.6.8 and 6.1.1.4'
O O 0.0106 0.0060 'International Tables Vol C Tables 4.2.6.8 and 6.1.1.4'

loop_
_geom_angle_atom_site_label_1
_geom_angle_atom_site_label_2
_geom_angle_atom_site_label_3
_geom_angle
_geom_angle_site_symmetry_1
_geom_angle_site_symmetry_3
_geom_angle_publ_flag
N2 La1 N1 62.59(9) . . ?
N3 La1 N1 122.60(11) . . ?
N3 La1 N2 63.29(10) . . ?
O1 La1 N1 66.70(8) . . ?
O1 La1 N2 128.15(9) . . ?
O1 La1 N3 167.23(9) . . ?
O1 La1 O4 89.80(9) . . ?
O2 La1 N1 144.69(9) . . ?
O2 La1 N2 128.94(9) . . ?
O2 La1 N3 68.36(9) . . ?
O2 La1 O1 98.97(8) . . ?
O2 La1 O4 77.22(9) . . ?
O3 La1 N1 113.12(9) . . ?
O3 La1 N2 93.16(10) . . ?
O3 La1 N3 87.33(14) . . ?
O3 La1 O1 96.93(9) . . ?
O3 La1 O2 100.20(10) . . ?
O3 La1 O4 173.11(10) . . ?
O4 La1 N1 70.91(9) . . ?
O4 La1 N2 83.75(9) . . ?
O4 La1 N3 85.78(14) . . ?
C1 N1 La1 116.3(2) . . ?
C11 N1 La1 128.2(2) . . ?
C11 N1 C1 115.0(3) . . ?
La1 N2 H2 105(3) . . ?
C2 N2 La1 109.5(2) . . ?
C2 N2 H2 102(3) . . ?
C2 N2 C3 110.4(3) . . ?
C3 N2 La1 112.8(2) . . ?
C3 N2 H2 117(3) . . ?
C4 N3 La1 112.5(3) . . ?
C26 N3 La1 130.4(3) . . ?
C26 N3 C4 116.3(4) . . ?
C5 O1 La1 149.6(2) . . ?
C20 O2 La1 147.4(2) . . ?
C35 O3 La1 147.7(2) . . ?
C39 O4 La1 127.2(3) . . ?
C39 O4 C42 108.8(4) . . ?
C42 O4 La1 117.3(3) . . ?
N1 C1 H1A 109.3 . . ?
N1 C1 H1B 109.3 . . ?
N1 C1 C2 111.7(3) . . ?
H1A C1 H1B 107.9 . . ?
C2 C1 H1A 109.3 . . ?
C2 C1 H1B 109.3 . . ?
N2 C2 C1 109.8(3) . . ?
N2 C2 H2A 109.7 . . ?
N2 C2 H2B 109.7 . . ?
C1 C2 H2A 109.7 . . ?
C1 C2 H2B 109.7 . . ?
H2A C2 H2B 108.2 . . ?
N2 C3 H3A 108.9 . . ?
N2 C3 H3B 108.9 . . ?
H3A C3 H3B 107.8 . . ?
C4 C3 N2 113.2(4) . . ?
C4 C3 H3A 108.9 . . ?
C4 C3 H3B 108.9 . . ?
N3 C4 H4A 110.3 . . ?
N3 C4 H4B 110.3 . . ?
C3 C4 N3 107.1(5) . . ?
C3 C4 H4A 110.3 . . ?
C3 C4 H4B 110.3 . . ?
H4A C4 H4B 108.6 . . ?
O1 C5 C6 121.7(3) . . ?
O1 C5 C10 120.9(3) . . ?
C10 C5 C6 117.3(3) . . ?
C5 C6 C12 119.7(3) . . ?
C7 C6 C5 118.5(3) . . ?
C7 C6 C12 121.7(3) . . ?
C6 C7 H7 117.7 . . ?
C6 C7 C8 124.5(3) . . ?
C8 C7 H7 117.7 . . ?
C7 C8 C16 121.0(3) . . ?
C9 C8 C7 116.2(3) . . ?
C9 C8 C16 122.8(3) . . ?
C8 C9 H9 118.7 . . ?
C8 C9 C10 122.7(3) . . ?
C10 C9 H9 118.7 . . ?
C5 C10 C11 122.9(3) . . ?
C9 C10 C5 120.3(3) . . ?
C9 C10 C11 116.6(3) . . ?
N1 C11 C10 129.1(3) . . ?
N1 C11 H11 115.4 . . ?
C10 C11 H11 115.4 . . ?
C13 C12 C6 109.4(3) . . ?
C14 C12 C6 110.4(3) . . ?
C14 C12 C13 109.6(3) . . ?
C15 C12 C6 112.5(3) . . ?
C15 C12 C13 107.7(3) . . ?
C15 C12 C14 107.2(3) . . ?
C12 C13 H13A 109.5 . . ?
C12 C13 H13B 109.5 . . ?
C12 C13 H13C 109.5 . . ?
H13A C13 H13B 109.5 . . ?
H13A C13 H13C 109.5 . . ?
H13B C13 H13C 109.5 . . ?
C12 C14 H14A 109.5 . . ?
C12 C14 H14B 109.5 . . ?
C12 C14 H14C 109.5 . . ?
H14A C14 H14B 109.5 . . ?
H14A C14 H14C 109.5 . . ?
H14B C14 H14C 109.5 . . ?
C12 C15 H15A 109.5 . . ?
C12 C15 H15B 109.5 . . ?
C12 C15 H15C 109.5 . . ?
H15A C15 H15B 109.5 . . ?
H15A C15 H15C 109.5 . . ?
H15B C15 H15C 109.5 . . ?
C8 C16 C18 106.7(6) . . ?
C8 C16 C19A 109.8(7) . . ?
C17 C16 C8 110.3(6) . . ?
C17 C16 C18 111.2(7) . . ?
C17 C16 C19 109.4(7) . . ?
C19 C16 C8 113.2(7) . . ?
C19 C16 C18 106.0(9) . . ?
C17A C16 C8 108.9(6) . . ?
C17A C16 C19A 104.7(7) . . ?
C18A C16 C8 112.9(6) . . ?
C18A C16 C17A 115.1(7) . . ?
C18A C16 C19A 104.9(9) . . ?
C16 C17 H17A 109.5 . . ?
C16 C17 H17B 109.5 . . ?
C16 C17 H17C 109.5 . . ?
H17A C17 H17B 109.5 . . ?
H17A C17 H17C 109.5 . . ?
H17B C17 H17C 109.5 . . ?
C16 C18 H18A 109.5 . . ?
C16 C18 H18B 109.5 . . ?
C16 C18 H18C 109.5 . . ?
H18A C18 H18B 109.5 . . ?
H18A C18 H18C 109.5 . . ?
H18B C18 H18C 109.5 . . ?
C16 C19 H19A 109.5 . . ?
C16 C19 H19B 109.5 . . ?
C16 C19 H19C 109.5 . . ?
H19A C19 H19B 109.5 . . ?
H19A C19 H19C 109.5 . . ?
H19B C19 H19C 109.5 . . ?
C16 C17A H17D 109.5 . . ?
C16 C17A H17E 109.5 . . ?
C16 C17A H17F 109.5 . . ?
H17D C17A H17E 109.5 . . ?
H17D C17A H17F 109.5 . . ?
H17E C17A H17F 109.5 . . ?
C16 C18A H18D 109.5 . . ?
C16 C18A H18E 109.5 . . ?
C16 C18A H18F 109.5 . . ?
H18D C18A H18E 109.5 . . ?
H18D C18A H18F 109.5 . . ?
H18E C18A H18F 109.5 . . ?
C16 C19A H19D 109.5 . . ?
C16 C19A H19E 109.5 . . ?
C16 C19A H19F 109.5 . . ?
H19D C19A H19E 109.5 . . ?
H19D C19A H19F 109.5 . . ?
H19E C19A H19F 109.5 . . ?
O2 C20 C21 122.0(3) . . ?
O2 C20 C25 120.8(3) . . ?
C25 C20 C21 117.1(3) . . ?
C20 C21 C27 120.6(3) . . ?
C22 C21 C20 117.8(3) . . ?
C22 C21 C27 121.6(3) . . ?
C21 C22 H22 117.2 . . ?
C21 C22 C23 125.5(3) . . ?
C23 C22 H22 117.2 . . ?
C22 C23 C31 120.6(3) . . ?
C24 C23 C22 115.8(3) . . ?
C24 C23 C31 123.6(3) . . ?
C23 C24 H24 118.7 . . ?
C23 C24 C25 122.6(3) . . ?
C25 C24 H24 118.7 . . ?
C20 C25 C26 124.0(3) . . ?
C24 C25 C20 121.1(3) . . ?
C24 C25 C26 114.9(3) . . ?
N3 C26 C25 129.0(4) . . ?
N3 C26 H26 115.5 . . ?
C25 C26 H26 115.5 . . ?
C21 C27 C29 109.2(3) . . ?
C21 C27 C30 111.8(3) . . ?
C28 C27 C21 110.7(3) . . ?
C28 C27 C29 109.8(3) . . ?
C28 C27 C30 107.8(4) . . ?
C30 C27 C29 107.3(3) . . ?
C27 C28 H28A 109.5 . . ?
C27 C28 H28B 109.5 . . ?
C27 C28 H28C 109.5 . . ?
H28A C28 H28B 109.5 . . ?
H28A C28 H28C 109.5 . . ?
H28B C28 H28C 109.5 . . ?
C27 C29 H29A 109.5 . . ?
C27 C29 H29B 109.5 . . ?
C27 C29 H29C 109.5 . . ?
H29A C29 H29B 109.5 . . ?
H29A C29 H29C 109.5 . . ?
H29B C29 H29C 109.5 . . ?
C27 C30 H30A 109.5 . . ?
C27 C30 H30B 109.5 . . ?
C27 C30 H30C 109.5 . . ?
H30A C30 H30B 109.5 . . ?
H30A C30 H30C 109.5 . . ?
H30B C30 H30C 109.5 . . ?
C23 C31 C33 109.5(3) . . ?
C32 C31 C23 109.6(3) . . ?
C32 C31 C33 109.0(4) . . ?
C34 C31 C23 111.7(3) . . ?
C34 C31 C32 108.1(4) . . ?
C34 C31 C33 108.8(4) . . ?
C31 C32 H32A 109.5 . . ?
C31 C32 H32B 109.5 . . ?
C31 C32 H32C 109.5 . . ?
H32A C32 H32B 109.5 . . ?
H32A C32 H32C 109.5 . . ?
H32B C32 H32C 109.5 . . ?
C31 C33 H33A 109.5 . . ?
C31 C33 H33B 109.5 . . ?
C31 C33 H33C 109.5 . . ?
H33A C33 H33B 109.5 . . ?
H33A C33 H33C 109.5 . . ?
H33B C33 H33C 109.5 . . ?
C31 C34 H34A 109.5 . . ?
C31 C34 H34B 109.5 . . ?
C31 C34 H34C 109.5 . . ?
H34A C34 H34B 109.5 . . ?
H34A C34 H34C 109.5 . . ?
H34B C34 H34C 109.5 . . ?
O3 C35 C36 109.4(5) . . ?
O3 C35 C37 110.4(5) . . ?
O3 C35 C38 108.4(5) . . ?
O3 C35 C36A 110.1(5) . . ?
O3 C35 C37A 107.3(5) . . ?
O3 C35 C38A 108.6(5) . . ?
C36 C35 C37 116.1(8) . . ?
C36 C35 C38 106.7(8) . . ?
C37 C35 C38 105.4(8) . . ?
C36A C35 C37A 105.3(8) . . ?
C38A C35 C36A 114.5(8) . . ?
C38A C35 C37A 110.7(8) . . ?
C35 C36 H36A 109.5 . . ?
C35 C36 H36B 109.5 . . ?
C35 C36 H36C 109.5 . . ?
H36A C36 H36B 109.5 . . ?
H36A C36 H36C 109.5 . . ?
H36B C36 H36C 109.5 . . ?
C35 C37 H37A 109.5 . . ?
C35 C37 H37B 109.5 . . ?
C35 C37 H37C 109.5 . . ?
H37A C37 H37B 109.5 . . ?
H37A C37 H37C 109.5 . . ?
H37B C37 H37C 109.5 . . ?
C35 C38 H38A 109.5 . . ?
C35 C38 H38B 109.5 . . ?
C35 C38 H38C 109.5 . . ?
H38A C38 H38B 109.5 . . ?
H38A C38 H38C 109.5 . . ?
H38B C38 H38C 109.5 . . ?
C35 C36A H36D 109.5 . . ?
C35 C36A H36E 109.5 . . ?
C35 C36A H36F 109.5 . . ?
H36D C36A H36E 109.5 . . ?
H36D C36A H36F 109.5 . . ?
H36E C36A H36F 109.5 . . ?
C35 C37A H37D 109.5 . . ?
C35 C37A H37E 109.5 . . ?
C35 C37A H37F 109.5 . . ?
H37D C37A H37E 109.5 . . ?
H37D C37A H37F 109.5 . . ?
H37E C37A H37F 109.5 . . ?
C35 C38A H38D 109.5 . . ?
C35 C38A H38E 109.5 . . ?
C35 C38A H38F 109.5 . . ?
H38D C38A H38E 109.5 . . ?
H38D C38A H38F 109.5 . . ?
H38E C38A H38F 109.5 . . ?
O4 C39 H39A 110.7 . . ?
O4 C39 H39B 110.7 . . ?
O4 C39 C40 105.1(5) . . ?
H39A C39 H39B 108.8 . . ?
C40 C39 H39A 110.7 . . ?
C40 C39 H39B 110.7 . . ?
C39 C40 H40A 111.0 . . ?
C39 C40 H40B 111.0 . . ?
H40A C40 H40B 109.0 . . ?
C41 C40 C39 103.7(4) . . ?
C41 C40 H40A 111.0 . . ?
C41 C40 H40B 111.0 . . ?
C40 C41 H41A 111.5 . . ?
C40 C41 H41B 111.5 . . ?
C40 C41 C42 101.4(4) . . ?
H41A C41 H41B 109.3 . . ?
C42 C41 H41A 111.5 . . ?
C42 C41 H41B 111.5 . . ?
O4 C42 C41 106.5(5) . . ?
O4 C42 H42A 110.4 . . ?
O4 C42 H42B 110.4 . . ?
C41 C42 H42A 110.4 . . ?
C41 C42 H42B 110.4 . . ?
H42A C42 H42B 108.6 . . ?

loop_
_geom_bond_atom_site_label_1
_geom_bond_atom_site_label_2
_geom_bond_distance
_geom_bond_site_symmetry_2
_geom_bond_publ_flag
La1 N1 2.761(3) . ?
La1 N2 2.745(3) . ?
La1 N3 2.681(4) . ?
La1 O1 2.357(2) . ?
La1 O2 2.346(2) . ?
La1 O3 2.201(2) . ?
La1 O4 2.671(3) . ?
N1 C1 1.475(4) . ?
N1 C11 1.278(4) . ?
N2 H2 0.885(18) . ?
N2 C2 1.471(5) . ?
N2 C3 1.482(6) . ?
N3 C4 1.495(6) . ?
N3 C26 1.263(5) . ?
O1 C5 1.304(4) . ?
O2 C20 1.311(4) . ?
O3 C35 1.418(4) . ?
O4 C39 1.434(6) . ?
O4 C42 1.445(6) . ?
C1 H1A 0.9800 . ?
C1 H1B 0.9800 . ?
C1 C2 1.494(5) . ?
C2 H2A 0.9800 . ?
C2 H2B 0.9800 . ?
C3 H3A 0.9800 . ?
C3 H3B 0.9800 . ?
C3 C4 1.434(7) . ?
C4 H4A 0.9800 . ?
C4 H4B 0.9800 . ?
C5 C6 1.437(5) . ?
C5 C10 1.421(5) . ?
C6 C7 1.380(5) . ?
C6 C12 1.537(5) . ?
C7 H7 0.9400 . ?
C7 C8 1.404(5) . ?
C8 C9 1.375(5) . ?
C8 C16 1.544(5) . ?
C9 H9 0.9400 . ?
C9 C10 1.403(5) . ?
C10 C11 1.458(5) . ?
C11 H11 0.9400 . ?
C12 C13 1.534(5) . ?
C12 C14 1.534(5) . ?
C12 C15 1.526(5) . ?
C13 H13A 0.9700 . ?
C13 H13B 0.9700 . ?
C13 H13C 0.9700 . ?
C14 H14A 0.9700 . ?
C14 H14B 0.9700 . ?
C14 H14C 0.9700 . ?
C15 H15A 0.9700 . ?
C15 H15B 0.9700 . ?
C15 H15C 0.9700 . ?
C16 C17 1.529(10) . ?
C16 C18 1.550(11) . ?
C16 C19 1.540(11) . ?
C16 C17A 1.518(10) . ?
C16 C18A 1.505(11) . ?
C16 C19A 1.555(11) . ?
C17 H17A 0.9700 . ?
C17 H17B 0.9700 . ?
C17 H17C 0.9700 . ?
C18 H18A 0.9700 . ?
C18 H18B 0.9700 . ?
C18 H18C 0.9700 . ?
C19 H19A 0.9700 . ?
C19 H19B 0.9700 . ?
C19 H19C 0.9700 . ?
C17A H17D 0.9700 . ?
C17A H17E 0.9700 . ?
C17A H17F 0.9700 . ?
C18A H18D 0.9700 . ?
C18A H18E 0.9700 . ?
C18A H18F 0.9700 . ?
C19A H19D 0.9700 . ?
C19A H19E 0.9700 . ?
C19A H19F 0.9700 . ?
C20 C21 1.442(5) . ?
C20 C25 1.422(5) . ?
C21 C22 1.386(5) . ?
C21 C27 1.526(5) . ?
C22 H22 0.9400 . ?
C22 C23 1.404(5) . ?
C23 C24 1.369(5) . ?
C23 C31 1.535(5) . ?
C24 H24 0.9400 . ?
C24 C25 1.403(5) . ?
C25 C26 1.446(5) . ?
C26 H26 0.9400 . ?
C27 C28 1.526(6) . ?
C27 C29 1.541(6) . ?
C27 C30 1.540(5) . ?
C28 H28A 0.9700 . ?
C28 H28B 0.9700 . ?
C28 H28C 0.9700 . ?
C29 H29A 0.9700 . ?
C29 H29B 0.9700 . ?
C29 H29C 0.9700 . ?
C30 H30A 0.9700 . ?
C30 H30B 0.9700 . ?
C30 H30C 0.9700 . ?
C31 C32 1.534(6) . ?
C31 C33 1.539(6) . ?
C31 C34 1.529(6) . ?
C32 H32A 0.9700 . ?
C32 H32B 0.9700 . ?
C32 H32C 0.9700 . ?
C33 H33A 0.9700 . ?
C33 H33B 0.9700 . ?
C33 H33C 0.9700 . ?
C34 H34A 0.9700 . ?
C34 H34B 0.9700 . ?
C34 H34C 0.9700 . ?
C35 C36 1.506(11) . ?
C35 C37 1.541(10) . ?
C35 C38 1.561(11) . ?
C35 C36A 1.544(11) . ?
C35 C37A 1.560(11) . ?
C35 C38A 1.487(11) . ?
C36 H36A 0.9700 . ?
C36 H36B 0.9700 . ?
C36 H36C 0.9700 . ?
C37 H37A 0.9700 . ?
C37 H37B 0.9700 . ?
C37 H37C 0.9700 . ?
C38 H38A 0.9700 . ?
C38 H38B 0.9700 . ?
C38 H38C 0.9700 . ?
C36A H36D 0.9700 . ?
C36A H36E 0.9700 . ?
C36A H36F 0.9700 . ?
C37A H37D 0.9700 . ?
C37A H37E 0.9700 . ?
C37A H37F 0.9700 . ?
C38A H38D 0.9700 . ?
C38A H38E 0.9700 . ?
C38A H38F 0.9700 . ?
C39 H39A 0.9800 . ?
C39 H39B 0.9800 . ?
C39 C40 1.513(7) . ?
C40 H40A 0.9800 . ?
C40 H40B 0.9800 . ?
C40 C41 1.480(8) . ?
C41 H41A 0.9800 . ?
C41 H41B 0.9800 . ?
C41 C42 1.518(7) . ?
C42 H42A 0.9800 . ?
C42 H42B 0.9800 . ?

loop_
_geom_torsion_atom_site_label_1
_geom_torsion_atom_site_label_2
_geom_torsion_atom_site_label_3
_geom_torsion_atom_site_label_4
_geom_torsion
_geom_torsion_site_symmetry_1
_geom_torsion_site_symmetry_2
_geom_torsion_site_symmetry_3
_geom_torsion_site_symmetry_4
_geom_torsion_publ_flag
La1 N1 C1 C2 24.8(4) . . . . ?
La1 N1 C11 C10 16.4(5) . . . . ?
La1 N2 C2 C1 60.2(3) . . . . ?
La1 N2 C3 C4 -37.1(5) . . . . ?
La1 N3 C4 C3 -56.2(5) . . . . ?
La1 N3 C26 C25 3.0(10) . . . . ?
La1 O1 C5 C6 -178.0(3) . . . . ?
La1 O1 C5 C10 0.3(6) . . . . ?
La1 O2 C20 C21 -179.5(3) . . . . ?
La1 O2 C20 C25 0.5(7) . . . . ?
La1 O3 C35 C36 -68.1(8) . . . . ?
La1 O3 C35 C37 162.9(7) . . . . ?
La1 O3 C35 C38 47.9(8) . . . . ?
La1 O3 C35 C36A -32.1(9) . . . . ?
La1 O3 C35 C37A -146.2(7) . . . . ?
La1 O3 C35 C38A 94.0(8) . . . . ?
La1 O4 C39 C40 163.8(3) . . . . ?
La1 O4 C42 C41 -143.3(3) . . . . ?
N1 C1 C2 N2 -57.2(4) . . . . ?
N2 C3 C4 N3 62.1(6) . . . . ?
O1 C5 C6 C7 -175.2(3) . . . . ?
O1 C5 C6 C12 5.1(4) . . . . ?
O1 C5 C10 C9 174.3(3) . . . . ?
O1 C5 C10 C11 -9.8(5) . . . . ?
O2 C20 C21 C22 -178.6(3) . . . . ?
O2 C20 C21 C27 -0.5(5) . . . . ?
O2 C20 C25 C24 178.6(4) . . . . ?
O2 C20 C25 C26 -0.3(7) . . . . ?
O4 C39 C40 C41 -32.8(6) . . . . ?
C1 N1 C11 C10 -171.9(3) . . . . ?
C2 N2 C3 C4 -159.9(4) . . . . ?
C3 N2 C2 C1 -175.1(3) . . . . ?
C4 N3 C26 C25 171.4(5) . . . . ?
C5 C6 C7 C8 -1.2(5) . . . . ?
C5 C6 C12 C13 58.8(4) . . . . ?
C5 C6 C12 C14 -61.9(4) . . . . ?
C5 C6 C12 C15 178.4(3) . . . . ?
C5 C10 C11 N1 -0.4(5) . . . . ?
C6 C5 C10 C9 -7.3(4) . . . . ?
C6 C5 C10 C11 168.5(3) . . . . ?
C6 C7 C8 C9 -3.4(5) . . . . ?
C6 C7 C8 C16 177.2(3) . . . . ?
C7 C6 C12 C13 -120.9(4) . . . . ?
C7 C6 C12 C14 118.4(4) . . . . ?
C7 C6 C12 C15 -1.3(5) . . . . ?
C7 C8 C9 C10 2.5(5) . . . . ?
C7 C8 C16 C17 -57.1(7) . . . . ?
C7 C8 C16 C18 63.8(7) . . . . ?
C7 C8 C16 C19 180.0(6) . . . . ?
C7 C8 C16 C17A -81.1(6) . . . . ?
C7 C8 C16 C18A 48.1(7) . . . . ?
C7 C8 C16 C19A 164.8(6) . . . . ?
C8 C9 C10 C5 2.9(5) . . . . ?
C8 C9 C10 C11 -173.2(3) . . . . ?
C9 C8 C16 C17 123.5(6) . . . . ?
C9 C8 C16 C18 -115.6(7) . . . . ?
C9 C8 C16 C19 0.5(7) . . . . ?
C9 C8 C16 C17A 99.5(6) . . . . ?
C9 C8 C16 C18A -131.3(7) . . . . ?
C9 C8 C16 C19A -14.6(7) . . . . ?
C9 C10 C11 N1 175.6(3) . . . . ?
C10 C5 C6 C7 6.4(4) . . . . ?
C10 C5 C6 C12 -173.3(3) . . . . ?
C11 N1 C1 C2 -147.9(3) . . . . ?
C12 C6 C7 C8 178.6(3) . . . . ?
C16 C8 C9 C10 -178.0(3) . . . . ?
C20 C21 C22 C23 0.3(6) . . . . ?
C20 C21 C27 C28 58.7(5) . . . . ?
C20 C21 C27 C29 -62.4(4) . . . . ?
C20 C21 C27 C30 179.0(4) . . . . ?
C20 C25 C26 N3 -1.6(9) . . . . ?
C21 C20 C25 C24 -1.5(6) . . . . ?
C21 C20 C25 C26 179.7(4) . . . . ?
C21 C22 C23 C24 -1.9(6) . . . . ?
C21 C22 C23 C31 178.9(3) . . . . ?
C22 C21 C27 C28 -123.2(4) . . . . ?
C22 C21 C27 C29 115.7(4) . . . . ?
C22 C21 C27 C30 -2.9(5) . . . . ?
C22 C23 C24 C25 1.8(6) . . . . ?
C22 C23 C31 C32 -54.5(5) . . . . ?
C22 C23 C31 C33 65.1(5) . . . . ?
C22 C23 C31 C34 -174.2(3) . . . . ?
C23 C24 C25 C20 -0.2(7) . . . . ?
C23 C24 C25 C26 178.7(4) . . . . ?
C24 C23 C31 C32 126.5(4) . . . . ?
C24 C23 C31 C33 -114.0(4) . . . . ?
C24 C23 C31 C34 6.7(6) . . . . ?
C24 C25 C26 N3 179.5(6) . . . . ?
C25 C20 C21 C22 1.4(5) . . . . ?
C25 C20 C21 C27 179.6(3) . . . . ?
C26 N3 C4 C3 133.4(6) . . . . ?
C27 C21 C22 C23 -177.9(3) . . . . ?
C31 C23 C24 C25 -179.1(4) . . . . ?
C39 O4 C42 C41 10.2(6) . . . . ?
C39 C40 C41 C42 37.6(6) . . . . ?
C40 C41 C42 O4 -30.0(6) . . . . ?
C42 O4 C39 C40 13.7(6) . . . . ?
